data_1545707
loop_
_publ_author_name
'Ho, Peter Cheng-Wei'
'Jenkins, Hilary A.'
'Britten, James F.'
'Vargas-Baca, Ignacio'

_publ_section_title
;
 FDHALO17: Building new discrete supramolecular assemblies through the
 interaction of iso-tellurazole N-oxides with Lewis acids and bases
;
_journal_name_full 'Faraday Discuss.'
_journal_paper_doi 10.1039/C7FD00075H
_journal_year 2017
_chemical_formula_moiety 'C15 H13 B F3 N2 O Te'
_chemical_formula_sum 'C15 H13 B F3 N2 O Te'
_chemical_formula_weight 432.68
_space_group_crystal_system monoclinic
_space_group_IT_number 15
_space_group_name_Hall '-C 2yc'
_space_group_name_H-M_alt 'C 1 2/c 1'
_symmetry_space_group_name_Hall '-C 2yc'
_symmetry_space_group_name_H-M 'C 1 2/c 1'
_atom_sites_solution_hydrogens geom
_atom_sites_solution_primary direct
_audit_creation_date 2017-02-04
_audit_creation_method
;
Olex2 1.2
(compiled 2016.02.19 svn.r3266 for OlexSys, GUI svn.r5155)
;
_audit_update_record
;
2017-02-15 deposited with the CCDC.
2017-04-07 downloaded from the CCDC.
;
_cell_angle_alpha 90
_cell_angle_beta 119.654(2)
_cell_angle_gamma 90
_cell_formula_units_Z 8
_cell_length_a 24.5091(15)
_cell_length_b 6.9948(4)
_cell_length_c 21.1123(13)
_cell_measurement_reflns_used 8098
_cell_measurement_temperature 100(2)
_cell_measurement_theta_max 23.732
_cell_measurement_theta_min 3.065
_cell_volume 3145.4(3)
_computing_cell_refinement 'SAINT v8.34A (Bruker, 2013)'
_computing_data_reduction 'SAINT v8.34A (Bruker, 2013)'
_computing_molecular_graphics 'Olex2 (Dolomanov et al., 2009)'
_computing_publication_material 'Olex2 (Dolomanov et al., 2009)'
_computing_structure_refinement 'ShelXL (Sheldrick, 2015)'
_computing_structure_solution 'ShelXT (Sheldrick, 2015)'
_diffrn_ambient_temperature 100.15
_diffrn_measured_fraction_theta_full 0.999
_diffrn_measured_fraction_theta_max 0.999
_diffrn_measurement_device_type 'Bruker APEX-II CCD'
_diffrn_measurement_method '\f and \w scans'
_diffrn_radiation_type MoK\a
_diffrn_radiation_wavelength 0.71073
_diffrn_reflns_av_R_equivalents 0.0398
_diffrn_reflns_av_unetI/netI 0.0212
_diffrn_reflns_Laue_measured_fraction_full 0.999
_diffrn_reflns_Laue_measured_fraction_max 0.999
_diffrn_reflns_limit_h_max 31
_diffrn_reflns_limit_h_min -31
_diffrn_reflns_limit_k_max 8
_diffrn_reflns_limit_k_min -8
_diffrn_reflns_limit_l_max 27
_diffrn_reflns_limit_l_min -27
_diffrn_reflns_number 38448
_diffrn_reflns_point_group_measured_fraction_full 0.999
_diffrn_reflns_point_group_measured_fraction_max 0.999
_diffrn_reflns_theta_full 25.242
_diffrn_reflns_theta_max 27.100
_diffrn_reflns_theta_min 3.065
_diffrn_standards_number 0
_exptl_absorpt_coefficient_mu 1.926
_exptl_absorpt_correction_T_max 0.7455
_exptl_absorpt_correction_T_min 0.6765
_exptl_absorpt_correction_type multi-scan
_exptl_absorpt_process_details
;
SADABS-2014/4 (Bruker,2014/4) was used for absorption correction.
wR2(int) was 0.0485 before and 0.0391 after correction.
The Ratio of minimum to maximum transmission is 0.9074.
The \l/2 correction factor is 0.00150.
;
_exptl_crystal_colour colourless
_exptl_crystal_colour_primary colourless
_exptl_crystal_density_diffrn 1.827
_exptl_crystal_description block
_exptl_crystal_F_000 1672
_exptl_crystal_size_max 0.18
_exptl_crystal_size_mid 0.1
_exptl_crystal_size_min 0.02
_refine_diff_density_max 0.691
_refine_diff_density_min -0.348
_refine_diff_density_rms 0.082
_refine_ls_extinction_method none
_refine_ls_goodness_of_fit_ref 1.070
_refine_ls_hydrogen_treatment constr
_refine_ls_matrix_type full
_refine_ls_number_parameters 209
_refine_ls_number_reflns 3467
_refine_ls_number_restraints 0
_refine_ls_restrained_S_all 1.070
_refine_ls_R_factor_all 0.0266
_refine_ls_R_factor_gt 0.0205
_refine_ls_shift/su_max 0.002
_refine_ls_shift/su_mean 0.000
_refine_ls_structure_factor_coef Fsqd
_refine_ls_weighting_details 'w=1/[\s^2^(Fo^2^)+(0.0307P)^2^+1.7342P] where P=(Fo^2^+2Fc^2^)/3'
_refine_ls_weighting_scheme calc
_refine_ls_wR_factor_gt 0.0511
_refine_ls_wR_factor_ref 0.0523
_reflns_Friedel_coverage 0.000
_reflns_number_gt 2971
_reflns_number_total 3467
_reflns_threshold_expression 'I > 2\s(I)'
_cod_data_source_file c7fd00075h2.cif
_cod_data_source_block om1_a
_cod_database_code 1545707
_shelx_space_group_comment
;
The symmetry employed for this shelxl refinement is uniquely defined
by the following loop, which should always be used as a source of
symmetry information in preference to the above space-group names.
They are only intended as comments.
;
_shelx_estimated_absorpt_t_max 0.962
_shelx_estimated_absorpt_t_min 0.723
_olex2_refinement_description
;
1. Fixed Uiso
 At 1.2 times of:
  All C(H) groups
 At 1.5 times of:
  All C(H,H,H) groups
2.a Aromatic/amide H refined with riding coordinates:
 C12(H12), C10(H10), C11(H11), C6(H6), C14(H14), C2(H2), C7(H7), C9(H9),
 C8(H8), C15(H15)
2.b Idealised Me refined as rotating group:
 C4(H4A,H4B,H4C)
;
_shelx_shelxl_version_number 2014/7
_olex2_submission_special_instructions 'No special instructions were received'

loop_
_space_group_symop_operation_xyz
'x, y, z'
'-x, y, -z+1/2'
'x+1/2, y+1/2, z'
'-x+1/2, y+1/2, -z+1/2'
'-x, -y, -z'
'x, -y, z-1/2'
'-x+1/2, -y+1/2, -z'
'x+1/2, -y+1/2, z-1/2'

loop_
_atom_site_label
_atom_site_type_symbol
_atom_site_fract_x
_atom_site_fract_y
_atom_site_fract_z
_atom_site_U_iso_or_equiv
_atom_site_adp_type
_atom_site_occupancy
_atom_site_site_symmetry_order
_atom_site_calc_flag
_atom_site_refinement_flags_posn
Te1 Te 0.27291(2) 0.46753(2) 0.43494(2) 0.01427(6) Uani 1 1 d .
F2 F 0.40710(7) 0.79164(19) 0.51946(7) 0.0243(3) Uani 1 1 d .
F1 F 0.36405(6) 0.6367(2) 0.57863(7) 0.0255(3) Uani 1 1 d .
F3 F 0.47078(6) 0.6706(2) 0.63417(8) 0.0311(4) Uani 1 1 d .
O1 O 0.42515(7) 0.4581(2) 0.54088(9) 0.0204(4) Uani 1 1 d .
N1 N 0.37334(8) 0.3963(3) 0.47779(10) 0.0148(4) Uani 1 1 d .
N2 N 0.16383(9) 0.4806(3) 0.36361(10) 0.0157(4) Uani 1 1 d .
C12 C 0.07320(10) 0.5510(3) 0.24971(12) 0.0148(4) Uani 1 1 d .
H12 H 0.0557 0.6013 0.2018 0.018 Uiso 1 1 calc R
C13 C 0.03444(10) 0.4716(3) 0.27397(12) 0.0143(4) Uani 1 1 d .
C10 C 0.20090(11) 0.2444(3) 0.22632(12) 0.0176(5) Uani 1 1 d .
H10 H 0.2320 0.3106 0.2206 0.021 Uiso 1 1 calc R
C3 C 0.38433(10) 0.2692(3) 0.44044(12) 0.0164(5) Uani 1 1 d .
C11 C 0.13729(10) 0.5551(3) 0.29632(12) 0.0153(5) Uani 1 1 d .
H11 H 0.1634 0.6126 0.2802 0.018 Uiso 1 1 calc R
C1 C 0.27121(10) 0.2605(3) 0.36138(12) 0.0155(5) Uani 1 1 d .
C6 C 0.16676(10) 0.0930(3) 0.30325(13) 0.0185(5) Uani 1 1 d .
H6 H 0.1747 0.0543 0.3502 0.022 Uiso 1 1 calc R
C5 C 0.21229(10) 0.1968(3) 0.29630(12) 0.0162(5) Uani 1 1 d .
C14 C 0.06230(10) 0.3987(4) 0.34459(12) 0.0176(5) Uani 1 1 d .
H14 H 0.0372 0.3458 0.3630 0.021 Uiso 1 1 calc R
C2 C 0.32884(10) 0.1997(3) 0.37701(12) 0.0173(5) Uani 1 1 d .
H2 H 0.3329 0.1100 0.3458 0.021 Uiso 1 1 calc R
C4 C 0.44880(11) 0.1983(4) 0.46288(13) 0.0229(5) Uani 1 1 d .
H4A H 0.4768 0.3073 0.4718 0.034 Uiso 1 1 calc GR
H4B H 0.4475 0.1184 0.4240 0.034 Uiso 1 1 calc GR
H4C H 0.4644 0.1225 0.5076 0.034 Uiso 1 1 calc GR
C7 C 0.11022(11) 0.0461(3) 0.24228(14) 0.0226(5) Uani 1 1 d .
H7 H 0.0792 -0.0224 0.2476 0.027 Uiso 1 1 calc R
C9 C 0.14425(11) 0.1953(3) 0.16519(13) 0.0216(5) Uani 1 1 d .
H9 H 0.1368 0.2278 0.1179 0.026 Uiso 1 1 calc R
C8 C 0.09884(11) 0.0994(4) 0.17324(13) 0.0239(5) Uani 1 1 d .
H8 H 0.0597 0.0698 0.1316 0.029 Uiso 1 1 calc R
C15 C 0.12678(10) 0.4044(4) 0.38740(12) 0.0188(5) Uani 1 1 d .
H15 H 0.1457 0.3529 0.4353 0.023 Uiso 1 1 calc R
B1 B 0.41600(12) 0.6454(4) 0.56873(14) 0.0183(5) Uani 1 1 d .

loop_
_atom_site_aniso_label
_atom_site_aniso_U_11
_atom_site_aniso_U_22
_atom_site_aniso_U_33
_atom_site_aniso_U_23
_atom_site_aniso_U_13
_atom_site_aniso_U_12
Te1 0.01036(8) 0.01645(9) 0.01400(8) -0.00100(6) 0.00450(6) 0.00100(6)
F2 0.0307(8) 0.0203(8) 0.0237(7) 0.0005(6) 0.0148(6) -0.0027(6)
F1 0.0221(7) 0.0316(9) 0.0270(8) -0.0073(6) 0.0154(6) -0.0045(6)
F3 0.0197(8) 0.0356(9) 0.0231(8) -0.0115(6) -0.0009(6) 0.0021(6)
O1 0.0100(8) 0.0235(9) 0.0176(8) -0.0026(7) -0.0009(7) 0.0010(6)
N1 0.0099(9) 0.0168(9) 0.0138(9) 0.0012(8) 0.0029(7) 0.0001(8)
N2 0.0119(9) 0.0171(10) 0.0170(10) 0.0002(7) 0.0063(8) 0.0031(7)
C12 0.0143(11) 0.0152(12) 0.0161(11) 0.0010(9) 0.0085(9) 0.0014(9)
C13 0.0120(11) 0.0136(11) 0.0164(11) -0.0025(9) 0.0063(9) 0.0020(8)
C10 0.0181(12) 0.0140(12) 0.0213(12) -0.0014(9) 0.0101(10) 0.0021(9)
C3 0.0145(11) 0.0181(12) 0.0165(11) 0.0031(9) 0.0075(9) 0.0018(9)
C11 0.0139(11) 0.0137(12) 0.0197(11) 0.0003(9) 0.0093(9) 0.0011(9)
C1 0.0161(11) 0.0146(11) 0.0158(11) 0.0007(9) 0.0080(9) -0.0006(9)
C6 0.0202(12) 0.0142(11) 0.0213(12) 0.0013(9) 0.0104(10) 0.0003(9)
C5 0.0126(11) 0.0134(12) 0.0183(11) -0.0021(9) 0.0043(9) 0.0017(8)
C14 0.0151(11) 0.0208(11) 0.0195(11) 0.0018(10) 0.0106(10) 0.0017(9)
C2 0.0181(12) 0.0154(12) 0.0192(12) -0.0001(9) 0.0099(10) 0.0020(9)
C4 0.0166(12) 0.0270(14) 0.0244(13) 0.0010(10) 0.0096(11) 0.0051(10)
C7 0.0185(12) 0.0126(12) 0.0360(14) -0.0042(10) 0.0130(11) -0.0027(9)
C9 0.0241(13) 0.0205(13) 0.0166(12) -0.0049(9) 0.0074(10) 0.0033(10)
C8 0.0171(12) 0.0203(12) 0.0226(13) -0.0100(10) 0.0010(10) 0.0003(10)
C15 0.0161(11) 0.0234(12) 0.0168(11) 0.0046(10) 0.0081(10) 0.0045(10)
B1 0.0122(12) 0.0222(15) 0.0181(13) -0.0023(10) 0.0057(11) -0.0003(10)

loop_
_atom_type_symbol
_atom_type_description
_atom_type_scat_dispersion_real
_atom_type_scat_dispersion_imag
_atom_type_scat_source
C C 0.0033 0.0016 'International Tables Vol C Tables 4.2.6.8 and 6.1.1.4'
H H 0.0000 0.0000 'International Tables Vol C Tables 4.2.6.8 and 6.1.1.4'
B B 0.0013 0.0007 'International Tables Vol C Tables 4.2.6.8 and 6.1.1.4'
F F 0.0171 0.0103 'International Tables Vol C Tables 4.2.6.8 and 6.1.1.4'
N N 0.0061 0.0033 'International Tables Vol C Tables 4.2.6.8 and 6.1.1.4'
O O 0.0106 0.0060 'International Tables Vol C Tables 4.2.6.8 and 6.1.1.4'
Te Te -0.5308 1.6751 'International Tables Vol C Tables 4.2.6.8 and 6.1.1.4'

loop_
_geom_angle_atom_site_label_1
_geom_angle_atom_site_label_2
_geom_angle_atom_site_label_3
_geom_angle
_geom_angle_site_symmetry_3
N1 Te1 N2 163.37(7) .
C1 Te1 N1 76.09(8) .
C1 Te1 N2 87.30(7) .
N1 O1 B1 114.11(16) .
O1 N1 Te1 129.00(13) .
C3 N1 Te1 115.26(15) .
C3 N1 O1 115.59(18) .
C11 N2 Te1 119.96(15) .
C11 N2 C15 119.1(2) .
C15 N2 Te1 120.85(15) .
C13 C12 H12 120.4 .
C11 C12 H12 120.4 .
C11 C12 C13 119.1(2) .
C12 C13 C13 120.1(2) 2
C14 C13 C12 118.4(2) .
C14 C13 C13 121.5(2) 2
C5 C10 H10 119.8 .
C9 C10 H10 119.8 .
C9 C10 C5 120.4(2) .
N1 C3 C2 114.2(2) .
N1 C3 C4 122.6(2) .
C2 C3 C4 123.2(2) .
N2 C11 C12 122.1(2) .
N2 C11 H11 119.0 .
C12 C11 H11 119.0 .
C5 C1 Te1 122.89(15) .
C2 C1 Te1 113.53(16) .
C2 C1 C5 123.5(2) .
C5 C6 H6 119.7 .
C7 C6 H6 119.7 .
C7 C6 C5 120.6(2) .
C10 C5 C1 119.9(2) .
C6 C5 C10 118.7(2) .
C6 C5 C1 121.3(2) .
C13 C14 H14 120.4 .
C15 C14 C13 119.1(2) .
C15 C14 H14 120.4 .
C3 C2 H2 119.6 .
C1 C2 C3 120.9(2) .
C1 C2 H2 119.6 .
C3 C4 H4A 109.5 .
C3 C4 H4B 109.5 .
C3 C4 H4C 109.5 .
H4A C4 H4B 109.5 .
H4A C4 H4C 109.5 .
H4B C4 H4C 109.5 .
C6 C7 H7 120.0 .
C6 C7 C8 119.9(2) .
C8 C7 H7 120.0 .
C10 C9 H9 120.0 .
C8 C9 C10 120.1(2) .
C8 C9 H9 120.0 .
C7 C8 H8 119.9 .
C9 C8 C7 120.2(2) .
C9 C8 H8 119.9 .
N2 C15 C14 122.2(2) .
N2 C15 H15 118.9 .
C14 C15 H15 118.9 .
F2 B1 O1 110.29(19) .
F1 B1 F2 109.1(2) .
F1 B1 O1 110.31(19) .
F3 B1 F2 111.6(2) .
F3 B1 F1 111.4(2) .
F3 B1 O1 104.13(19) .

loop_
_geom_bond_atom_site_label_1
_geom_bond_atom_site_label_2
_geom_bond_distance
_geom_bond_site_symmetry_2
Te1 N1 2.2185(18) .
Te1 N2 2.3324(19) .
Te1 C1 2.109(2) .
F2 B1 1.397(3) .
F1 B1 1.390(3) .
F3 B1 1.381(3) .
O1 N1 1.378(2) .
O1 B1 1.497(3) .
N1 C3 1.302(3) .
N2 C11 1.341(3) .
N2 C15 1.346(3) .
C12 H12 0.9500 .
C12 C13 1.398(3) .
C12 C11 1.381(3) .
C13 C13 1.478(4) 2
C13 C14 1.393(3) .
C10 H10 0.9500 .
C10 C5 1.401(3) .
C10 C9 1.392(3) .
C3 C2 1.441(3) .
C3 C4 1.492(3) .
C11 H11 0.9500 .
C1 C5 1.486(3) .
C1 C2 1.350(3) .
C6 H6 0.9500 .
C6 C5 1.399(3) .
C6 C7 1.385(3) .
C14 H14 0.9500 .
C14 C15 1.379(3) .
C2 H2 0.9500 .
C4 H4A 0.9800 .
C4 H4B 0.9800 .
C4 H4C 0.9800 .
C7 H7 0.9500 .
C7 C8 1.393(4) .
C9 H9 0.9500 .
C9 C8 1.380(3) .
C8 H8 0.9500 .
C15 H15 0.9500 .
